data_4311907
loop_
_publ_author_name
'Ricardo Baggio'
'Mireille Perec'

_publ_section_title
;
 Isolation and Characterization of a Polymeric Lanthanum Citrate
;
_journal_name_full 'Inorganic Chemistry'
_journal_page_first 6965
_journal_page_last 6968
_journal_paper_doi 10.1021/ic049165p
_journal_volume 43
_journal_year 2004
_chemical_formula_iupac 'La, C6 H5 O7, H2 O'
_chemical_formula_moiety 'C6 H7 La O8'
_chemical_formula_sum 'C6 H7 La O8'
_chemical_formula_weight 346.03
_chemical_name_systematic
; 
Aqua Lanthanum citrate
;
_space_group_IT_number 15
_symmetry_cell_setting monoclinic
_symmetry_space_group_name_Hall '-C 2yc'
_symmetry_space_group_name_H-M 'C 1 2/c 1'
_atom_sites_solution_hydrogens mixed
_atom_sites_solution_primary direct
_atom_sites_solution_secondary difmap
_audit_creation_method SHELXL-97
_cell_angle_alpha 90.00
_cell_angle_beta 120.64(3)
_cell_angle_gamma 90.00
_cell_formula_units_Z 8
_cell_length_a 16.765(3)
_cell_length_b 8.8220(18)
_cell_length_c 14.048(3)
_cell_measurement_reflns_used 25
_cell_measurement_temperature 293(2)
_cell_measurement_theta_max 15
_cell_measurement_theta_min 7.5
_cell_volume 1787.6(8)
_computing_cell_refinement
;
MSC/AFC Diffractometer Control Software, (Molecular Structure
Corporation, 1988)
;
_computing_data_collection
;
MSC/AFC Diffractometer Control Software, (Molecular Structure
Corporation, 1988)
;
_computing_data_reduction
;
MSC/AFC Diffractometer Control Software, (Molecular Structure
Corporation, 1988)
;
_computing_molecular_graphics 'XP in SHELXTL/PC(Sheldrick,1994)'
_computing_publication_material 'SHELXL-97 (Sheldrick, 1997)'
_computing_structure_refinement 'SHELXL-97 (Sheldrick, 1997)'
_computing_structure_solution 'SHELXS-97 (Sheldrick, 1997)'
_diffrn_ambient_temperature 293(2)
_diffrn_measured_fraction_theta_full 1.000
_diffrn_measured_fraction_theta_max 1.000
_diffrn_measurement_device 'Rigaku AFC6 Difractometer'
_diffrn_measurement_method \w/2\q
_diffrn_radiation_monochromator graphite
_diffrn_radiation_source 'fine-focus sealed tube'
_diffrn_radiation_type MoK\a
_diffrn_radiation_wavelength 0.71073
_diffrn_reflns_av_R_equivalents 0.0319
_diffrn_reflns_av_sigmaI/netI 0.0356
_diffrn_reflns_limit_h_max 20
_diffrn_reflns_limit_h_min -11
_diffrn_reflns_limit_k_max 10
_diffrn_reflns_limit_k_min -10
_diffrn_reflns_limit_l_max 16
_diffrn_reflns_limit_l_min -17
_diffrn_reflns_number 4022
_diffrn_reflns_theta_full 25.98
_diffrn_reflns_theta_max 25.98
_diffrn_reflns_theta_min 2.71
_diffrn_standards_decay_% <2
_diffrn_standards_interval_count 150
_diffrn_standards_number 3
_exptl_absorpt_coefficient_mu 4.804
_exptl_absorpt_correction_T_max .82
_exptl_absorpt_correction_T_min .60
_exptl_absorpt_correction_type psi-scan
_exptl_absorpt_process_details ' MSC/AFC Diffractometer Software, 1988)'
_exptl_crystal_colour colorless
_exptl_crystal_density_diffrn 2.571
_exptl_crystal_density_method 'not measured'
_exptl_crystal_description needles
_exptl_crystal_F_000 1312
_exptl_crystal_size_max 0.20
_exptl_crystal_size_mid 0.05
_exptl_crystal_size_min 0.03
_refine_diff_density_max 0.630
_refine_diff_density_min -0.672
_refine_diff_density_rms 0.121
_refine_ls_extinction_method none
_refine_ls_goodness_of_fit_ref 0.981
_refine_ls_hydrogen_treatment mixed
_refine_ls_matrix_type full
_refine_ls_number_parameters 148
_refine_ls_number_reflns 1752
_refine_ls_number_restraints 0
_refine_ls_restrained_S_all 0.981
_refine_ls_R_factor_all 0.0297
_refine_ls_R_factor_gt 0.0182
_refine_ls_shift/su_max 0.024
_refine_ls_shift/su_mean 0.002
_refine_ls_structure_factor_coef Fsqd
_refine_ls_weighting_details 'calc w=1/[\s^2^(Fo^2^)+(0.0242P)^2^] where P=(Fo^2^+2Fc^2^)/3'
_refine_ls_weighting_scheme calc
_refine_ls_wR_factor_gt 0.0430
_refine_ls_wR_factor_ref 0.0459
_reflns_number_gt 1464
_reflns_number_total 1752
_reflns_threshold_expression I>2\s(I)
_cod_data_source_file ic049165psi20040809_120935.cif
_cod_data_source_block La_Citrat
_cod_original_cell_volume 1787.6(6)
_cod_database_code 4311907

loop_
_symmetry_equiv_pos_as_xyz
'x, y, z'
'x, -y, z+1/2'
'x+1/2, y+1/2, z'
'x+1/2, -y+1/2, z+1/2'
'-x, -y, -z'
'-x, y, -z-1/2'
'-x+1/2, -y+1/2, -z'
'-x+1/2, y+1/2, -z-1/2'

loop_
_atom_site_label
_atom_site_type_symbol
_atom_site_fract_x
_atom_site_fract_y
_atom_site_fract_z
_atom_site_U_iso_or_equiv
_atom_site_adp_type
_atom_site_occupancy
_atom_site_symmetry_multiplicity
_atom_site_calc_flag
_atom_site_refinement_flags
_atom_site_disorder_assembly
_atom_site_disorder_group
La La 0.413927(11) 1.418039(19) 0.327405(12) 0.01072(7) Uani 1 1 d . . .
O1 O 0.82780(15) 1.3100(3) 0.70934(18) 0.0194(5) Uani 1 1 d . . .
O2 O 0.73283(16) 1.4289(3) 0.75212(19) 0.0202(5) Uani 1 1 d . . .
O3 O 0.71313(15) 1.6705(3) 0.63016(18) 0.0166(5) Uani 1 1 d . . .
O4 O 0.58365(15) 1.4645(3) 0.50452(17) 0.0174(5) Uani 1 1 d . . .
O5 O 0.58623(15) 1.4249(3) 0.35227(17) 0.0184(5) Uani 1 1 d . . .
O6 O 0.94300(17) 1.8192(3) 0.8052(2) 0.0252(5) Uani 1 1 d . . .
O7 O 0.9190(2) 1.5985(3) 0.8616(2) 0.0374(7) Uani 1 1 d . . .
C1 C 0.7796(2) 1.4208(3) 0.7049(2) 0.0146(6) Uani 1 1 d . . .
C2 C 0.7736(2) 1.5552(3) 0.6301(2) 0.0133(6) Uani 1 1 d . . .
C3 C 0.7298(2) 1.4994(4) 0.5098(2) 0.0150(6) Uani 1 1 d . . .
H3B H 0.7381 1.5772 0.4668 0.018 Uiso 1 1 calc R . .
H3C H 0.7633 1.4101 0.5090 0.018 Uiso 1 1 calc R . .
C4 C 0.6273(2) 1.4605(3) 0.4535(2) 0.0124(6) Uani 1 1 d . . .
C5 C 0.8707(2) 1.6197(4) 0.6701(3) 0.0199(7) Uani 1 1 d . . .
H5A H 0.8665 1.6993 0.6201 0.024 Uiso 1 1 calc R . .
H5B H 0.9102 1.5403 0.6690 0.024 Uiso 1 1 calc R . .
C6 C 0.9143(2) 1.6844(4) 0.7881(3) 0.0173(7) Uani 1 1 d . . .
O1W O 0.4850(2) 1.1824(3) 0.4282(2) 0.0364(7) Uani 1 1 d . . .
H3O H 0.732(3) 1.745(6) 0.672(4) 0.053(15) Uiso 1 1 d . . .
H1WB H 0.463(4) 1.097(6) 0.401(5) 0.051(16) Uiso 1 1 d . . .
H1WA H 0.510(4) 1.168(6) 0.493(4) 0.062(17) Uiso 1 1 d . . .

loop_
_atom_site_aniso_label
_atom_site_aniso_U_11
_atom_site_aniso_U_22
_atom_site_aniso_U_33
_atom_site_aniso_U_23
_atom_site_aniso_U_13
_atom_site_aniso_U_12
La 0.01117(11) 0.01094(11) 0.00974(10) 0.00006(7) 0.00511(8) 0.00058(7)
O1 0.0219(12) 0.0149(11) 0.0210(11) 0.0049(9) 0.0107(10) 0.0089(9)
O2 0.0194(12) 0.0246(13) 0.0200(11) 0.0074(9) 0.0124(10) 0.0062(10)
O3 0.0152(11) 0.0111(12) 0.0216(12) -0.0017(9) 0.0079(10) 0.0032(9)
O4 0.0151(11) 0.0238(12) 0.0142(10) -0.0043(9) 0.0082(9) -0.0023(9)
O5 0.0158(11) 0.0266(13) 0.0106(10) -0.0037(9) 0.0053(9) 0.0002(9)
O6 0.0251(13) 0.0137(12) 0.0408(15) -0.0059(11) 0.0197(12) -0.0042(10)
O7 0.055(2) 0.0219(15) 0.0182(12) -0.0001(11) 0.0067(12) -0.0084(12)
C1 0.0126(15) 0.0149(16) 0.0109(13) -0.0007(12) 0.0021(12) -0.0032(12)
C2 0.0143(15) 0.0121(15) 0.0125(14) 0.0007(11) 0.0062(12) 0.0011(11)
C3 0.0156(16) 0.0161(16) 0.0143(15) 0.0001(12) 0.0084(13) 0.0014(12)
C4 0.0139(15) 0.0100(14) 0.0122(14) 0.0002(11) 0.0058(12) 0.0017(11)
C5 0.0174(17) 0.0212(17) 0.0210(16) 0.0033(13) 0.0098(14) -0.0013(13)
C6 0.0106(15) 0.0150(16) 0.0207(15) 0.0008(13) 0.0038(13) 0.0037(13)
O1W 0.0488(19) 0.0163(13) 0.0195(14) 0.0045(11) -0.0005(13) -0.0026(12)

loop_
_atom_type_symbol
_atom_type_description
_atom_type_scat_dispersion_real
_atom_type_scat_dispersion_imag
_atom_type_scat_source
C C 0.0033 0.0016 'International Tables Vol C Tables 4.2.6.8 and 6.1.1.4'
H H 0.0000 0.0000 'International Tables Vol C Tables 4.2.6.8 and 6.1.1.4'
O O 0.0106 0.0060 'International Tables Vol C Tables 4.2.6.8 and 6.1.1.4'
La La -0.2871 2.4523 'International Tables Vol C Tables 4.2.6.8 and 6.1.1.4'

loop_
_geom_angle_atom_site_label_1
_geom_angle_atom_site_label_2
_geom_angle_atom_site_label_3
_geom_angle
_geom_angle_site_symmetry_1
_geom_angle_site_symmetry_3
_geom_angle_publ_flag
O6 La O1W 144.54(10) 4_484 . y
O6 La O2 69.16(8) 4_484 5_686 y
O1W La O2 142.04(10) . 5_686 y
O6 La O5 75.26(8) 4_484 6_656 y
O1W La O5 110.49(9) . 6_656 y
O2 La O5 92.33(8) 5_686 6_656 y
O6 La O1 139.41(8) 4_484 4_474 y
O1W La O1 69.70(9) . 4_474 y
O2 La O1 91.92(8) 5_686 4_474 y
O5 La O1 69.83(7) 6_656 4_474 y
O6 La O4 79.74(8) 4_484 5_686 y
O1W La O4 92.05(10) . 5_686 y
O2 La O4 75.19(8) 5_686 5_686 y
O5 La O4 154.74(7) 6_656 5_686 y
O1 La O4 131.29(7) 4_474 5_686 y
O6 La O3 123.91(8) 4_484 5_686 y
O1W La O3 80.06(10) . 5_686 y
O2 La O3 62.23(7) 5_686 5_686 y
O5 La O3 130.65(7) 6_656 5_686 y
O1 La O3 69.69(7) 4_474 5_686 y
O4 La O3 62.68(7) 5_686 5_686 y
O6 La O4 77.63(8) 4_484 . y
O1W La O4 67.79(9) . . y
O2 La O4 131.53(8) 5_686 . y
O5 La O4 112.51(7) 6_656 . y
O1 La O4 134.95(7) 4_474 . y
O4 La O4 64.73(8) 5_686 . y
O3 La O4 115.88(7) 5_686 . y
O6 La O5 74.07(7) 4_484 . y
O1W La O5 76.93(9) . . y
O2 La O5 141.02(7) 5_686 . y
O5 La O5 65.72(8) 6_656 . y
O1 La O5 108.30(7) 4_474 . y
O4 La O5 110.79(7) 5_686 . y
O3 La O5 155.87(7) 5_686 . y
O4 La O5 47.65(6) . . y
O6 La C4 73.06(8) 4_484 . y
O1W La C4 72.13(10) . . y
O2 La C4 140.49(8) 5_686 . y
O5 La C4 88.93(8) 6_656 . y
O1 La C4 125.14(8) 4_474 . y
O4 La C4 87.29(8) 5_686 . y
O3 La C4 138.13(7) 5_686 . y
O4 La C4 23.78(7) . . y
O5 La C4 23.96(7) . . y
C2 O3 H3O 123(3) . . ?
La O3 H3O 98(3) 5_686 . ?
O1 C1 O2 125.3(3) . . ?
O1 C1 C2 116.7(3) . . ?
O2 C1 C2 118.0(3) . . ?
O3 C2 C5 110.7(2) . . ?
O3 C2 C3 106.6(2) . . ?
C5 C2 C3 110.1(3) . . ?
O3 C2 C1 110.1(2) . . ?
C5 C2 C1 110.1(2) . . ?
C3 C2 C1 109.2(2) . . ?
C4 C3 C2 115.0(3) . . ?
C4 C3 H3B 108.5 . . ?
C2 C3 H3B 108.5 . . ?
C4 C3 H3C 108.5 . . ?
C2 C3 H3C 108.5 . . ?
H3B C3 H3C 107.5 . . ?
O4 C4 O5 120.4(3) . . ?
O4 C4 C3 121.9(3) . . ?
O5 C4 C3 117.7(3) . . ?
O4 C4 La 59.49(16) . . ?
O5 C4 La 61.23(17) . . ?
C3 C4 La 173.5(2) . . ?
C2 C5 C6 111.4(3) . . ?
C2 C5 H5A 109.3 . . ?
C6 C5 H5A 109.3 . . ?
C2 C5 H5B 109.3 . . ?
C6 C5 H5B 109.3 . . ?
H5A C5 H5B 108.0 . . ?
O7 C6 O6 123.9(3) . . ?
O7 C6 C5 117.4(3) . . ?
O6 C6 C5 118.7(3) . . ?
La O1W H1WB 122(4) . . ?
La O1W H1WA 128(4) . . ?
H1WB O1W H1WA 103(5) . . ?

loop_
_geom_bond_atom_site_label_1
_geom_bond_atom_site_label_2
_geom_bond_distance
_geom_bond_site_symmetry_2
_geom_bond_publ_flag
La O6 2.422(3) 4_484 y
La O1W 2.455(3) . y
La O2 2.515(2) 5_686 y
La O5 2.524(2) 6_656 y
La O1 2.538(2) 4_474 y
La O4 2.560(2) 5_686 y
La O3 2.607(2) 5_686 y
La O4 2.690(2) . y
La O5 2.728(2) . y
La C4 3.101(3) . y
O1 C1 1.249(4) . y
O2 C1 1.262(4) . y
O3 C2 1.436(4) . y
O3 H3O 0.83(5) . ?
O4 C4 1.259(4) . y
O5 C4 1.264(4) . y
O6 C6 1.259(4) . y
O7 C6 1.250(4) . y
C1 C2 1.553(4) . y
C2 C5 1.535(4) . y
C2 C3 1.540(4) . y
C3 C4 1.520(4) . y
C3 H3B 0.9700 . ?
C3 H3C 0.9700 . ?
C5 C6 1.540(4) . y
C5 H5A 0.9700 . ?
C5 H5B 0.9700 . ?
O1W H1WB 0.84(5) . ?
O1W H1WA 0.80(5) . ?

loop_
_geom_hbond_atom_site_label_D
_geom_hbond_atom_site_label_H
_geom_hbond_atom_site_label_A
_geom_hbond_distance_DH
_geom_hbond_distance_HA
_geom_hbond_distance_DA
_geom_hbond_angle_DHA
_geom_hbond_site_symmetry_A
O3 H3O O2 0.83(5) 1.86(5) 2.688(3) 171(5) 8_657
O1W H1WB O7 0.84(5) 1.85(5) 2.681(4) 172(5) 4_474
O1W H1WA O7 0.80(5) 1.87(5) 2.648(4) 167(6) 8_647
